data_4072105
loop_
_publ_author_name
'Yeh, Ming-Chang P.'
'Tsao, Wen-Cheng'
'Lee, Bo-Jen'
'Lin, Tzu-Ling'

_publ_section_title
;
 Facile Synthesis of Carbotetracycles via Gold(I)-Catalyzed Cyclization of
 Unactivated Cyclic 1-Aryl-6,8-dien-1-ynes
;
_journal_issue 20
_journal_name_full Organometallics
_journal_page_first 5326
_journal_paper_doi 10.1021/om8005917
_journal_volume 27
_journal_year 2008
_chemical_formula_moiety 'C21 H22 O2'
_chemical_formula_sum 'C21 H22 O2'
_chemical_formula_weight 306.39
_chemical_name_systematic
;
 ?
;
_space_group_IT_number 4
_symmetry_cell_setting monoclinic
_symmetry_space_group_name_Hall 'P 2yb'
_symmetry_space_group_name_H-M 'P 1 21 1'
_atom_sites_solution_hydrogens geom
_atom_sites_solution_primary direct
_atom_sites_solution_secondary difmap
_audit_creation_method SHELXL-97
_cell_angle_alpha 90.00
_cell_angle_beta 96.615(4)
_cell_angle_gamma 90.00
_cell_formula_units_Z 4
_cell_length_a 10.6786(18)
_cell_length_b 6.8771(12)
_cell_length_c 22.698(4)
_cell_measurement_reflns_used 0
_cell_measurement_temperature 296(2)
_cell_measurement_theta_max 0
_cell_measurement_theta_min 0
_cell_volume 1655.8(5)
_computing_molecular_graphics 'Ortep-3 for Windows (Farrugia, 1997)'
_computing_publication_material 'WinGX publication routines (Farrugia, 1999)'
_computing_structure_refinement 'SHELXL-97 (Sheldrick, 1997)'
_computing_structure_solution 'SHELXS-86 (Sheldrick, 1986)'
_diffrn_ambient_temperature 296(2)
_diffrn_measured_fraction_theta_full 0.992
_diffrn_measured_fraction_theta_max 0.992
_diffrn_radiation_monochromator graphite
_diffrn_radiation_source 'fine-focus sealed tube'
_diffrn_radiation_type MoK\a
_diffrn_radiation_wavelength 0.71073
_diffrn_reflns_av_R_equivalents 0.0432
_diffrn_reflns_av_sigmaI/netI 0.0609
_diffrn_reflns_limit_h_max 12
_diffrn_reflns_limit_h_min -12
_diffrn_reflns_limit_k_max 8
_diffrn_reflns_limit_k_min -7
_diffrn_reflns_limit_l_max 26
_diffrn_reflns_limit_l_min -25
_diffrn_reflns_number 13293
_diffrn_reflns_theta_full 24.99
_diffrn_reflns_theta_max 24.99
_diffrn_reflns_theta_min 0.90
_exptl_absorpt_coefficient_mu 0.077
_exptl_absorpt_correction_T_max 0.9969
_exptl_absorpt_correction_T_min 0.9802
_exptl_absorpt_correction_type multi-scan
_exptl_crystal_colour colorless
_exptl_crystal_density_diffrn 1.229
_exptl_crystal_density_method 'not measured'
_exptl_crystal_description prism
_exptl_crystal_F_000 656
_exptl_crystal_size_max 0.26
_exptl_crystal_size_mid 0.23
_exptl_crystal_size_min 0.04
_refine_diff_density_max 0.257
_refine_diff_density_min -0.202
_refine_diff_density_rms 0.074
_refine_ls_abs_structure_details 'Flack H D (1983), Acta Cryst. A39, 876-881'
_refine_ls_abs_structure_Flack 0(2)
_refine_ls_extinction_method none
_refine_ls_goodness_of_fit_ref 0.984
_refine_ls_hydrogen_treatment fixed
_refine_ls_matrix_type full
_refine_ls_number_parameters 415
_refine_ls_number_reflns 5614
_refine_ls_number_restraints 1
_refine_ls_restrained_S_all 0.984
_refine_ls_R_factor_all 0.0924
_refine_ls_R_factor_gt 0.0500
_refine_ls_shift/su_max 0.000
_refine_ls_shift/su_mean 0.000
_refine_ls_structure_factor_coef Fsqd
_refine_ls_weighting_details 'calc w=1/[\s^2^(Fo^2^)+(0.0951P)^2^+0.0545P] where P=(Fo^2^+2Fc^2^)/3'
_refine_ls_weighting_scheme calc
_refine_ls_wR_factor_gt 0.1279
_refine_ls_wR_factor_ref 0.1581
_reflns_number_gt 3754
_reflns_number_total 5614
_reflns_threshold_expression >2sigma(I)
_cod_data_source_file om8005917_si_006.cif
_cod_data_source_block a7632
_cod_depositor_comments
;
The following automatic conversions were performed:

'_exptl_absorpt_correction_type' value 'multiscan' changed to
'multi-scan' according to
/home/saulius/struct/CIF-dictionaries/cif_core.dic dictionary named
'cif_core.dic' version 2.4.1 from 2010-06-29.

Automatic conversion script
Id: cif_fix_values 1715 2011-07-08 13:25:40Z adriana 
;
_cod_original_sg_symbol_H-M 'P 21'
_cod_database_code 4072105

loop_
_symmetry_equiv_pos_as_xyz
'x, y, z'
'-x, y+1/2, -z'

loop_
_atom_site_label
_atom_site_type_symbol
_atom_site_fract_x
_atom_site_fract_y
_atom_site_fract_z
_atom_site_U_iso_or_equiv
_atom_site_adp_type
_atom_site_occupancy
_atom_site_symmetry_multiplicity
_atom_site_calc_flag
_atom_site_refinement_flags
C1 C 0.6957(3) -0.1825(8) 0.43418(17) 0.0719(12) Uani 1 1 d .
H1A H 0.6821 -0.2903 0.4595 0.108 Uiso 1 1 calc R
H1B H 0.7298 -0.0750 0.4578 0.108 Uiso 1 1 calc R
H1C H 0.7538 -0.2197 0.4070 0.108 Uiso 1 1 calc R
C2 C 0.5731(3) -0.1239(6) 0.40027(14) 0.0538(10) Uani 1 1 d .
C3 C 0.5753(3) 0.0437(5) 0.35618(13) 0.0454(8) Uani 1 1 d .
C4 C 0.6231(3) 0.2223(6) 0.39258(14) 0.0529(9) Uani 1 1 d .
C5 C 0.5439(3) 0.2932(8) 0.43832(16) 0.0716(11) Uani 1 1 d .
H5A H 0.5831 0.4048 0.4580 0.107 Uiso 1 1 calc R
H5B H 0.5358 0.1921 0.4668 0.107 Uiso 1 1 calc R
H5C H 0.4618 0.3282 0.4195 0.107 Uiso 1 1 calc R
C6 C 0.6561(3) -0.0039(5) 0.30582(14) 0.0482(9) Uani 1 1 d .
H6 H 0.7458 0.0115 0.3199 0.058 Uiso 1 1 calc R
C7 C 0.6298(3) -0.2138(6) 0.28184(16) 0.0628(10) Uani 1 1 d .
H7A H 0.6984 -0.2971 0.2982 0.075 Uiso 1 1 calc R
H7B H 0.5534 -0.2609 0.2964 0.075 Uiso 1 1 calc R
C8 C 0.6153(3) -0.2337(6) 0.21588(17) 0.0645(10) Uani 1 1 d .
H8 H 0.6010 -0.3575 0.2000 0.077 Uiso 1 1 calc R
C9 C 0.6215(4) -0.0888(7) 0.17868(17) 0.0654(11) Uani 1 1 d .
H9 H 0.6105 -0.1169 0.1383 0.079 Uiso 1 1 calc R
C10 C 0.6448(3) 0.1175(5) 0.19667(14) 0.0503(9) Uani 1 1 d .
H10 H 0.7346 0.1447 0.1956 0.060 Uiso 1 1 calc R
C11 C 0.6147(3) 0.1507(5) 0.26005(13) 0.0433(8) Uani 1 1 d .
H11 H 0.6541 0.2736 0.2740 0.052 Uiso 1 1 calc R
C12 C 0.5705(3) 0.2565(6) 0.15481(14) 0.0500(9) Uani 1 1 d .
C13 C 0.6190(3) 0.3317(6) 0.10569(15) 0.0584(10) Uani 1 1 d .
H13 H 0.7004 0.2968 0.0992 0.070 Uiso 1 1 calc R
C14 C 0.5529(4) 0.4549(7) 0.06621(16) 0.0647(11) Uani 1 1 d .
C15 C 0.6103(4) 0.5387(9) 0.01330(17) 0.0937(15) Uani 1 1 d .
H15A H 0.5493 0.6192 -0.0095 0.141 Uiso 1 1 calc R
H15B H 0.6348 0.4345 -0.0111 0.141 Uiso 1 1 calc R
H15C H 0.6830 0.6151 0.0271 0.141 Uiso 1 1 calc R
C16 C 0.4309(4) 0.5018(6) 0.07563(16) 0.0676(11) Uani 1 1 d .
H16 H 0.3833 0.5829 0.0490 0.081 Uiso 1 1 calc R
C17 C 0.3791(3) 0.4302(6) 0.12385(15) 0.0617(10) Uani 1 1 d .
H17 H 0.2967 0.4632 0.1292 0.074 Uiso 1 1 calc R
C18 C 0.4475(3) 0.3088(6) 0.16500(14) 0.0500(8) Uani 1 1 d .
C19 C 0.3978(3) 0.2402(5) 0.21880(14) 0.0502(9) Uani 1 1 d .
H19 H 0.3117 0.2471 0.2215 0.060 Uiso 1 1 calc R
C20 C 0.4739(3) 0.1688(5) 0.26351(14) 0.0443(8) Uani 1 1 d .
C21 C 0.4436(3) 0.0877(5) 0.32126(13) 0.0495(9) Uani 1 1 d .
H21A H 0.3938 -0.0300 0.3152 0.059 Uiso 1 1 calc R
H21B H 0.3975 0.1815 0.3423 0.059 Uiso 1 1 calc R
C22 C 0.0237(3) 0.3267(7) 0.43531(16) 0.0715(12) Uani 1 1 d .
H22A H 0.0507 0.2216 0.4616 0.107 Uiso 1 1 calc R
H22B H -0.0482 0.2863 0.4088 0.107 Uiso 1 1 calc R
H22C H 0.0013 0.4364 0.4581 0.107 Uiso 1 1 calc R
C23 C 0.1284(3) 0.3823(6) 0.40021(15) 0.0541(10) Uani 1 1 d .
C24 C 0.1041(3) 0.5475(5) 0.35608(13) 0.0460(8) Uani 1 1 d .
C25 C 0.0764(3) 0.7293(6) 0.39209(15) 0.0528(9) Uani 1 1 d .
C26 C 0.1797(3) 0.7981(8) 0.43761(17) 0.0735(11) Uani 1 1 d .
H26A H 0.1514 0.9097 0.4578 0.110 Uiso 1 1 calc R
H26B H 0.2522 0.8326 0.4184 0.110 Uiso 1 1 calc R
H26C H 0.2018 0.6962 0.4658 0.110 Uiso 1 1 calc R
C27 C -0.0036(3) 0.5009(5) 0.30666(14) 0.0507(9) Uani 1 1 d .
H27 H -0.0858 0.5183 0.3212 0.061 Uiso 1 1 calc R
C28 C 0.0098(3) 0.2889(6) 0.28288(17) 0.0662(10) Uani 1 1 d .
H28A H 0.0927 0.2402 0.2977 0.079 Uiso 1 1 calc R
H28B H -0.0518 0.2070 0.2990 0.079 Uiso 1 1 calc R
C29 C -0.0072(3) 0.2692(6) 0.21706(17) 0.0666(11) Uani 1 1 d .
H29 H 0.0003 0.1452 0.2015 0.080 Uiso 1 1 calc R
C30 C -0.0318(4) 0.4124(7) 0.17905(18) 0.0650(11) Uani 1 1 d .
H30 H -0.0403 0.3832 0.1388 0.078 Uiso 1 1 calc R
C31 C -0.0467(3) 0.6190(6) 0.19697(14) 0.0517(9) Uani 1 1 d .
H31 H -0.1370 0.6457 0.1963 0.062 Uiso 1 1 calc R
C32 C 0.0163(3) 0.6541(5) 0.25995(14) 0.0456(8) Uani 1 1 d .
H32 H -0.0153 0.7781 0.2735 0.055 Uiso 1 1 calc R
C33 C 0.0061(3) 0.7582(5) 0.15449(14) 0.0495(9) Uani 1 1 d .
C34 C -0.0674(3) 0.8332(6) 0.10539(15) 0.0611(10) Uani 1 1 d .
H34 H -0.1521 0.7987 0.0992 0.073 Uiso 1 1 calc R
C35 C -0.0208(4) 0.9554(7) 0.06580(16) 0.0673(11) Uani 1 1 d .
C36 C -0.1070(4) 1.0377(9) 0.01313(18) 0.0985(16) Uani 1 1 d .
H36A H -0.0589 1.1200 -0.0100 0.148 Uiso 1 1 calc R
H36B H -0.1734 1.1120 0.0274 0.148 Uiso 1 1 calc R
H36C H -0.1428 0.9327 -0.0111 0.148 Uiso 1 1 calc R
C37 C 0.1048(4) 1.0036(7) 0.07482(16) 0.0693(11) Uani 1 1 d .
H37 H 0.1385 1.0859 0.0482 0.083 Uiso 1 1 calc R
C38 C 0.1817(3) 0.9315(6) 0.12285(15) 0.0618(10) Uani 1 1 d .
H38 H 0.2668 0.9637 0.1276 0.074 Uiso 1 1 calc R
C39 C 0.1346(3) 0.8123(6) 0.16411(14) 0.0511(9) Uani 1 1 d .
C40 C 0.2113(3) 0.7422(5) 0.21733(14) 0.0498(9) Uani 1 1 d .
H40 H 0.2987 0.7482 0.2194 0.060 Uiso 1 1 calc R
C41 C 0.1582(3) 0.6703(5) 0.26268(13) 0.0444(8) Uani 1 1 d .
C42 C 0.2174(3) 0.5895(5) 0.32009(14) 0.0495(9) Uani 1 1 d .
H42A H 0.2749 0.6827 0.3407 0.059 Uiso 1 1 calc R
H42B H 0.2632 0.4709 0.3138 0.059 Uiso 1 1 calc R
O1 O 0.4772(2) -0.2100(5) 0.40719(11) 0.0755(8) Uani 1 1 d .
O2 O 0.7202(2) 0.3016(5) 0.38484(12) 0.0814(9) Uani 1 1 d .
O3 O -0.0231(2) 0.8110(5) 0.38501(13) 0.0827(9) Uani 1 1 d .
O4 O 0.2274(2) 0.2971(5) 0.40765(12) 0.0742(8) Uani 1 1 d .

loop_
_atom_site_aniso_label
_atom_site_aniso_U_11
_atom_site_aniso_U_22
_atom_site_aniso_U_33
_atom_site_aniso_U_23
_atom_site_aniso_U_13
_atom_site_aniso_U_12
C1 0.048(2) 0.091(3) 0.076(2) 0.027(3) 0.0017(18) -0.001(2)
C2 0.0381(18) 0.071(3) 0.053(2) -0.0027(19) 0.0061(15) -0.0022(16)
C3 0.0306(15) 0.057(2) 0.0475(18) -0.0028(18) -0.0001(13) 0.0001(14)
C4 0.0404(18) 0.064(3) 0.052(2) 0.0038(18) -0.0028(15) -0.0022(17)
C5 0.072(2) 0.075(3) 0.069(2) -0.013(2) 0.0139(19) 0.002(2)
C6 0.0328(16) 0.056(2) 0.056(2) -0.0012(18) 0.0051(14) 0.0029(15)
C7 0.064(2) 0.051(3) 0.075(2) -0.005(2) 0.0136(18) 0.0020(19)
C8 0.066(2) 0.052(3) 0.076(3) -0.008(2) 0.0099(19) 0.0102(19)
C9 0.077(3) 0.066(3) 0.054(2) -0.008(2) 0.0125(19) 0.013(2)
C10 0.0359(16) 0.060(3) 0.056(2) -0.0001(18) 0.0111(14) 0.0007(15)
C11 0.0327(15) 0.045(2) 0.0517(19) -0.0009(17) 0.0054(13) -0.0015(14)
C12 0.0461(17) 0.055(2) 0.0481(19) -0.0058(18) 0.0015(14) 0.0010(16)
C13 0.058(2) 0.066(3) 0.053(2) -0.005(2) 0.0120(17) -0.0029(19)
C14 0.070(3) 0.067(3) 0.056(2) -0.002(2) 0.0029(19) -0.002(2)
C15 0.103(3) 0.106(4) 0.073(3) 0.026(3) 0.012(2) -0.010(3)
C16 0.081(3) 0.067(3) 0.052(2) 0.004(2) -0.0077(19) 0.003(2)
C17 0.058(2) 0.067(3) 0.056(2) -0.008(2) -0.0064(18) 0.0086(19)
C18 0.0423(17) 0.051(2) 0.0551(19) -0.0141(19) -0.0010(15) -0.0019(16)
C19 0.0332(15) 0.060(3) 0.0562(19) -0.0092(18) 0.0015(14) 0.0041(15)
C20 0.0343(16) 0.046(2) 0.0527(19) -0.0045(17) 0.0047(14) 0.0018(14)
C21 0.0283(15) 0.065(3) 0.0546(19) -0.0021(19) 0.0029(13) 0.0000(15)
C22 0.051(2) 0.089(3) 0.077(2) 0.024(3) 0.0155(18) 0.003(2)
C23 0.0361(18) 0.069(3) 0.057(2) 0.0004(19) 0.0051(15) 0.0018(17)
C24 0.0322(15) 0.055(2) 0.0523(18) 0.0010(18) 0.0123(13) -0.0013(15)
C25 0.0436(18) 0.060(3) 0.058(2) 0.0018(19) 0.0159(15) 0.0021(16)
C26 0.063(2) 0.079(3) 0.078(3) -0.017(2) 0.0080(19) 0.001(2)
C27 0.0320(15) 0.058(2) 0.063(2) 0.0018(19) 0.0101(14) -0.0020(15)
C28 0.063(2) 0.051(3) 0.083(3) 0.002(2) 0.0023(19) -0.0085(19)
C29 0.070(2) 0.049(3) 0.080(3) -0.012(2) 0.005(2) -0.009(2)
C30 0.073(3) 0.057(3) 0.063(2) -0.007(2) -0.0021(19) -0.013(2)
C31 0.0363(17) 0.062(3) 0.057(2) 0.0014(19) 0.0039(14) -0.0036(15)
C32 0.0343(16) 0.048(2) 0.056(2) 0.0025(17) 0.0093(14) 0.0024(14)
C33 0.0462(17) 0.050(2) 0.053(2) -0.0073(18) 0.0105(15) 0.0004(16)
C34 0.055(2) 0.070(3) 0.057(2) -0.007(2) 0.0039(18) 0.0027(19)
C35 0.078(3) 0.068(3) 0.056(2) 0.001(2) 0.008(2) 0.004(2)
C36 0.103(3) 0.111(4) 0.079(3) 0.035(3) 0.001(2) 0.014(3)
C37 0.091(3) 0.066(3) 0.055(2) 0.004(2) 0.023(2) -0.003(2)
C38 0.062(2) 0.070(3) 0.055(2) -0.010(2) 0.0151(18) -0.0133(19)
C39 0.0500(18) 0.052(2) 0.0529(19) -0.0092(19) 0.0144(16) -0.0072(17)
C40 0.0346(15) 0.061(2) 0.054(2) -0.0089(18) 0.0083(15) -0.0038(16)
C41 0.0376(16) 0.047(2) 0.0488(19) -0.0055(16) 0.0067(14) -0.0030(14)
C42 0.0321(16) 0.060(2) 0.058(2) -0.0041(18) 0.0097(14) -0.0017(15)
O1 0.0485(14) 0.093(2) 0.0848(18) 0.0219(17) 0.0056(12) -0.0141(15)
O2 0.0591(16) 0.095(2) 0.0913(19) -0.0250(19) 0.0143(14) -0.0276(17)
O3 0.0553(16) 0.094(2) 0.099(2) -0.022(2) 0.0115(14) 0.0258(16)
O4 0.0520(14) 0.087(2) 0.0848(17) 0.0227(18) 0.0153(12) 0.0173(15)

loop_
_atom_type_symbol
_atom_type_description
_atom_type_scat_dispersion_real
_atom_type_scat_dispersion_imag
_atom_type_scat_source
C C 0.0033 0.0016 'International Tables Vol C Tables 4.2.6.8 and 6.1.1.4'
H H 0.0000 0.0000 'International Tables Vol C Tables 4.2.6.8 and 6.1.1.4'
O O 0.0106 0.0060 'International Tables Vol C Tables 4.2.6.8 and 6.1.1.4'

loop_
_geom_angle_atom_site_label_1
_geom_angle_atom_site_label_2
_geom_angle_atom_site_label_3
_geom_angle
C2 C1 H1A 109.5
C2 C1 H1B 109.5
H1A C1 H1B 109.5
C2 C1 H1C 109.5
H1A C1 H1C 109.5
H1B C1 H1C 109.5
O1 C2 C1 120.4(3)
O1 C2 C3 122.1(3)
C1 C2 C3 117.5(3)
C4 C3 C2 106.3(2)
C4 C3 C6 112.9(3)
C2 C3 C6 112.1(3)
C4 C3 C21 110.0(3)
C2 C3 C21 113.4(3)
C6 C3 C21 102.3(2)
O2 C4 C5 121.4(4)
O2 C4 C3 121.6(3)
C5 C4 C3 117.1(3)
C4 C5 H5A 109.5
C4 C5 H5B 109.5
H5A C5 H5B 109.5
C4 C5 H5C 109.5
H5A C5 H5C 109.5
H5B C5 H5C 109.5
C11 C6 C3 102.4(3)
C11 C6 C7 112.6(3)
C3 C6 C7 111.2(3)
C11 C6 H6 110.1
C3 C6 H6 110.1
C7 C6 H6 110.1
C8 C7 C6 115.4(3)
C8 C7 H7A 108.4
C6 C7 H7A 108.4
C8 C7 H7B 108.4
C6 C7 H7B 108.4
H7A C7 H7B 107.5
C9 C8 C7 124.6(4)
C9 C8 H8 117.7
C7 C8 H8 117.7
C8 C9 C10 124.5(3)
C8 C9 H9 117.8
C10 C9 H9 117.8
C9 C10 C12 111.9(3)
C9 C10 C11 110.7(3)
C12 C10 C11 110.3(3)
C9 C10 H10 107.9
C12 C10 H10 107.9
C11 C10 H10 107.9
C6 C11 C20 103.6(2)
C6 C11 C10 117.7(3)
C20 C11 C10 112.2(2)
C6 C11 H11 107.7
C20 C11 H11 107.7
C10 C11 H11 107.7
C13 C12 C18 118.7(3)
C13 C12 C10 121.8(3)
C18 C12 C10 119.5(3)
C14 C13 C12 123.1(3)
C14 C13 H13 118.4
C12 C13 H13 118.4
C13 C14 C16 117.9(3)
C13 C14 C15 121.7(4)
C16 C14 C15 120.4(4)
C14 C15 H15A 109.5
C14 C15 H15B 109.5
H15A C15 H15B 109.5
C14 C15 H15C 109.5
H15A C15 H15C 109.5
H15B C15 H15C 109.5
C17 C16 C14 120.9(4)
C17 C16 H16 119.6
C14 C16 H16 119.6
C16 C17 C18 121.3(3)
C16 C17 H17 119.3
C18 C17 H17 119.3
C17 C18 C12 118.1(3)
C17 C18 C19 122.6(3)
C12 C18 C19 119.3(3)
C20 C19 C18 120.7(3)
C20 C19 H19 119.6
C18 C19 H19 119.6
C19 C20 C21 129.6(3)
C19 C20 C11 121.1(3)
C21 C20 C11 109.3(2)
C20 C21 C3 104.2(2)
C20 C21 H21A 110.9
C3 C21 H21A 110.9
C20 C21 H21B 110.9
C3 C21 H21B 110.9
H21A C21 H21B 108.9
C23 C22 H22A 109.5
C23 C22 H22B 109.5
H22A C22 H22B 109.5
C23 C22 H22C 109.5
H22A C22 H22C 109.5
H22B C22 H22C 109.5
O4 C23 C22 120.0(4)
O4 C23 C24 122.5(3)
C22 C23 C24 117.5(3)
C23 C24 C25 106.6(2)
C23 C24 C27 112.3(3)
C25 C24 C27 112.4(3)
C23 C24 C42 113.6(3)
C25 C24 C42 109.6(3)
C27 C24 C42 102.4(2)
O3 C25 C26 121.1(4)
O3 C25 C24 122.1(3)
C26 C25 C24 116.8(3)
C25 C26 H26A 109.5
C25 C26 H26B 109.5
H26A C26 H26B 109.5
C25 C26 H26C 109.5
H26A C26 H26C 109.5
H26B C26 H26C 109.5
C32 C27 C24 102.1(3)
C32 C27 C28 112.2(3)
C24 C27 C28 110.7(3)
C32 C27 H27 110.5
C24 C27 H27 110.5
C28 C27 H27 110.5
C29 C28 C27 115.1(3)
C29 C28 H28A 108.5
C27 C28 H28A 108.5
C29 C28 H28B 108.5
C27 C28 H28B 108.5
H28A C28 H28B 107.5
C30 C29 C28 125.6(4)
C30 C29 H29 117.2
C28 C29 H29 117.2
C29 C30 C31 123.6(4)
C29 C30 H30 118.2
C31 C30 H30 118.2
C30 C31 C33 111.7(3)
C30 C31 C32 110.9(3)
C33 C31 C32 109.9(3)
C30 C31 H31 108.1
C33 C31 H31 108.1
C32 C31 H31 108.1
C41 C32 C31 112.4(3)
C41 C32 C27 103.9(2)
C31 C32 C27 117.4(3)
C41 C32 H32 107.6
C31 C32 H32 107.6
C27 C32 H32 107.6
C34 C33 C39 118.4(3)
C34 C33 C31 121.9(3)
C39 C33 C31 119.6(3)
C35 C34 C33 122.9(3)
C35 C34 H34 118.6
C33 C34 H34 118.6
C34 C35 C37 118.3(3)
C34 C35 C36 120.7(4)
C37 C35 C36 121.0(4)
C35 C36 H36A 109.5
C35 C36 H36B 109.5
H36A C36 H36B 109.5
C35 C36 H36C 109.5
H36A C36 H36C 109.5
H36B C36 H36C 109.5
C35 C37 C38 120.8(4)
C35 C37 H37 119.6
C38 C37 H37 119.6
C37 C38 C39 121.3(3)
C37 C38 H38 119.4
C39 C38 H38 119.4
C38 C39 C33 118.3(3)
C38 C39 C40 122.9(3)
C33 C39 C40 118.9(3)
C41 C40 C39 121.1(3)
C41 C40 H40 119.5
C39 C40 H40 119.5
C40 C41 C42 130.0(3)
C40 C41 C32 120.7(3)
C42 C41 C32 109.3(2)
C41 C42 C24 104.5(2)
C41 C42 H42A 110.8
C24 C42 H42A 110.8
C41 C42 H42B 110.8
C24 C42 H42B 110.8
H42A C42 H42B 108.9

loop_
_geom_bond_atom_site_label_1
_geom_bond_atom_site_label_2
_geom_bond_distance
C1 C2 1.495(5)
C1 H1A 0.9600
C1 H1B 0.9600
C1 H1C 0.9600
C2 O1 1.209(4)
C2 C3 1.529(5)
C3 C4 1.535(5)
C3 C6 1.544(4)
C3 C21 1.562(4)
C4 O2 1.202(4)
C4 C5 1.495(5)
C5 H5A 0.9600
C5 H5B 0.9600
C5 H5C 0.9600
C6 C11 1.517(5)
C6 C7 1.556(6)
C6 H6 0.9800
C7 C8 1.494(5)
C7 H7A 0.9700
C7 H7B 0.9700
C8 C9 1.312(6)
C8 H8 0.9300
C9 C10 1.489(6)
C9 H9 0.9300
C10 C12 1.507(5)
C10 C11 1.527(4)
C10 H10 0.9800
C11 C20 1.520(4)
C11 H11 0.9800
C12 C13 1.382(5)
C12 C18 1.406(4)
C13 C14 1.369(5)
C13 H13 0.9300
C14 C16 1.382(5)
C14 C15 1.523(5)
C15 H15A 0.9600
C15 H15B 0.9600
C15 H15C 0.9600
C16 C17 1.374(5)
C16 H16 0.9300
C17 C18 1.395(5)
C17 H17 0.9300
C18 C19 1.465(5)
C19 C20 1.319(4)
C19 H19 0.9300
C20 C21 1.494(4)
C21 H21A 0.9700
C21 H21B 0.9700
C22 C23 1.496(5)
C22 H22A 0.9600
C22 H22B 0.9600
C22 H22C 0.9600
C23 O4 1.204(4)
C23 C24 1.517(5)
C24 C25 1.541(5)
C24 C27 1.545(4)
C24 C42 1.562(4)
C25 O3 1.196(4)
C25 C26 1.499(5)
C26 H26A 0.9600
C26 H26B 0.9600
C26 H26C 0.9600
C27 C32 1.527(5)
C27 C28 1.567(6)
C27 H27 0.9800
C28 C29 1.490(5)
C28 H28A 0.9700
C28 H28B 0.9700
C29 C30 1.316(6)
C29 H29 0.9300
C30 C31 1.492(6)
C30 H30 0.9300
C31 C33 1.513(5)
C31 C32 1.527(5)
C31 H31 0.9800
C32 C41 1.514(4)
C32 H32 0.9800
C33 C34 1.386(5)
C33 C39 1.414(4)
C34 C35 1.365(6)
C34 H34 0.9300
C35 C37 1.375(5)
C35 C36 1.531(5)
C36 H36A 0.9600
C36 H36B 0.9600
C36 H36C 0.9600
C37 C38 1.379(5)
C37 H37 0.9300
C38 C39 1.382(5)
C38 H38 0.9300
C39 C40 1.461(5)
C40 C41 1.326(4)
C40 H40 0.9300
C41 C42 1.489(5)
C42 H42A 0.9700
C42 H42B 0.9700
